data_2100733
loop_
_publ_author_name
'Edstr\"om, K.'
'Thomas, J. O.'
'Farrington, G. C.'

_publ_section_title
;
 A single-crystal X-ray diffraction study of the ion exchange of Cd^2+^
 into Ag^+^ \b-alumina
;
_journal_issue 5
_journal_name_full 'Acta Crystallographica Section B'
_journal_page_first 643
_journal_page_last 650
_journal_paper_doi 10.1107/S0108768191003130
_journal_volume 47
_journal_year 1991
_chemical_formula_sum 'Ag Al11 Cd O17.11'
_chemical_formula_weight 680.7
_symmetry_cell_setting hexagonal
_symmetry_space_group_name_Hall '-P 6c 2c'
_symmetry_space_group_name_H-M 'P 63/m m c'
_cell_angle_alpha 90
_cell_angle_beta 90
_cell_angle_gamma 120
_cell_formula_units_Z 2
_cell_length_a 5.59590(10)
_cell_length_b 5.59590(10)
_cell_length_c 22.4580(10)
_cell_volume 703.25(4)
_diffrn_radiation_type mo
_diffrn_radiation_wavelength 0.71073
_exptl_absorpt_coefficient_mu 2.54
_exptl_crystal_density_diffrn 3.71
_exptl_crystal_F_000 655.5
_cod_data_source_file ab0142.cif
_cod_data_source_block ab0142c
_cod_depositor_comments
;
 Correcting the _cell_angle_gamma data item value by changing it from '90' to
 '120' after consulting the original publication.

 Antanas Vaitkus,
 2017-11-18
;
_cod_original_cell_volume 609.53
_cod_original_sg_symbol_H-M P63/mmc
_cod_original_formula_sum 'Ag1 Cd1 Al11 O17.11'
_cod_database_code 2100733

loop_
_atom_site_label
_atom_site_fract_x
_atom_site_fract_y
_atom_site_fract_z
_atom_site_U_iso_or_equiv
Ag(1) .7025(4) -.7025(4) .25 0
Ag(2) .7575(17) -.7575(17) .25 0
Ag(3) .9760(2) -.9760(2) .25 0
Cd(B) .8457(4) -.8457(4) .25 0
O(5) .29786(5) -.29786(5) .25 0
Al(1) -.16796(3) -.33592(3) .106650(10) 0
Al(2) .3333 .6667 .02485(2) 0
Al(3) .3333 .6667 .17577(2) 0
Al(4) 0 0 0 0
O(1) .15707(5) .31414(5) .05017(2) 0
O(2) .50269(6) -.50269(6) .14662(2) 0
O(3) .6667 .3333 .05539(4) 0
O(4) 0 0 .14306(4) 0
Al(5) -.1588(7) -.3176(7) .1763(3) 0
O(6) .8333 .1667 .25 0
